data_4320351
loop_
_publ_author_name
'Juan Forni\'es'
'Julio G\'omez'
'Elena Lalinde'
'M. Teresa Moreno'

_publ_section_title
;
 Luminescent Alkynyl Platinum-Cadmium Complexes: Structural
 Characterization of an Unusual Decanuclear Cluster
 [Pt4Cd6(C\\tbCPh)4(\m-C\\tbCPh)12(\m3-OH)4]
;
_journal_name_full 'Inorganic Chemistry'
_journal_page_first 5415
_journal_page_last 5419
_journal_paper_doi 10.1021/ic010433i
_journal_volume 40
_journal_year 2001
_chemical_formula_sum 'C128 H84 Cd6 O4 Pt4'
_chemical_formula_weight 3140.71
_chemical_name_systematic
;
?
;
_space_group_IT_number 114
_symmetry_cell_setting tetragonal
_symmetry_space_group_name_Hall 'P -4 2n'
_symmetry_space_group_name_H-M 'P -4 21 c'
_atom_sites_solution_hydrogens geom
_atom_sites_solution_primary direct
_atom_sites_solution_secondary difmap
_audit_creation_method SHELXL-97
_cell_angle_alpha 90.0000(10)
_cell_angle_beta 90.0000(10)
_cell_angle_gamma 90.0000(10)
_cell_formula_units_Z 2
_cell_length_a 16.105(2)
_cell_length_b 16.105(2)
_cell_length_c 20.250(4)
_cell_measurement_temperature 293(2)
_cell_volume 5252.3(14)
_computing_structure_refinement 'SHELXL-97 (Sheldrick, 1997)'
_computing_structure_solution 'SHELXS-97 (Sheldrick, 1990)'
_diffrn_ambient_temperature 293(2)
_diffrn_measured_fraction_theta_full 0.991
_diffrn_measured_fraction_theta_max 0.991
_diffrn_radiation_monochromator graphite
_diffrn_radiation_source 'fine-focus sealed tube'
_diffrn_radiation_type MoK\a
_diffrn_radiation_wavelength 0.71073
_diffrn_reflns_av_R_equivalents 0.0989
_diffrn_reflns_av_sigmaI/netI 0.0631
_diffrn_reflns_limit_h_max 19
_diffrn_reflns_limit_h_min 0
_diffrn_reflns_limit_k_max 19
_diffrn_reflns_limit_k_min -18
_diffrn_reflns_limit_l_max 24
_diffrn_reflns_limit_l_min -24
_diffrn_reflns_number 17306
_diffrn_reflns_theta_full 25.08
_diffrn_reflns_theta_max 25.08
_diffrn_reflns_theta_min 3.93
_exptl_absorpt_coefficient_mu 6.547
_exptl_crystal_density_diffrn 1.986
_exptl_crystal_density_method 'not measured'
_exptl_crystal_F_000 2968
_refine_diff_density_max 1.285
_refine_diff_density_min -0.902
_refine_diff_density_rms 0.173
_refine_ls_abs_structure_details 'Flack H D (1983), Acta Cryst. A39, 876-881'
_refine_ls_abs_structure_Flack 0.276(16)
_refine_ls_extinction_method none
_refine_ls_goodness_of_fit_ref 1.212
_refine_ls_hydrogen_treatment mixed
_refine_ls_matrix_type full
_refine_ls_number_parameters 285
_refine_ls_number_reflns 4629
_refine_ls_number_restraints 72
_refine_ls_restrained_S_all 1.203
_refine_ls_R_factor_all 0.0797
_refine_ls_R_factor_gt 0.0696
_refine_ls_shift/su_max 0.037
_refine_ls_shift/su_mean 0.006
_refine_ls_structure_factor_coef Fsqd
_refine_ls_weighting_details 'calc w=1/[\s^2^(Fo^2^)+(0.1309P)^2^+0.0000P] where P=(Fo^2^+2Fc^2^)/3'
_refine_ls_weighting_scheme calc
_refine_ls_wR_factor_gt 0.1867
_refine_ls_wR_factor_ref 0.2038
_reflns_number_gt 4026
_reflns_number_total 4629
_reflns_threshold_expression >2sigma(I)
_cod_data_source_file ic010433i.cif
_cod_data_source_block IC010433I
_cod_original_cell_volume 5252.2(15)
_cod_database_code 4320351

loop_
_symmetry_equiv_pos_as_xyz
'x, y, z'
'-x, -y, z'
'y, -x, -z'
'-y, x, -z'
'-x+1/2, y+1/2, -z+1/2'
'x+1/2, -y+1/2, -z+1/2'
'-y+1/2, -x+1/2, z+1/2'
'y+1/2, x+1/2, z+1/2'

loop_
_atom_site_label
_atom_site_type_symbol
_atom_site_fract_x
_atom_site_fract_y
_atom_site_fract_z
_atom_site_U_iso_or_equiv
_atom_site_adp_type
_atom_site_occupancy
_atom_site_symmetry_multiplicity
_atom_site_calc_flag
_atom_site_refinement_flags
_atom_site_disorder_assembly
_atom_site_disorder_group
Pt1 Pt 0.38637(4) 0.34037(4) 0.90002(3) 0.0574(2) Uani 1 1 d . . .
Cd1 Cd 0.5000 0.5000 0.86757(8) 0.0613(4) Uani 1 2 d S . .
Cd2 Cd 0.33575(7) 0.45875(8) 0.99708(6) 0.0585(3) Uani 1 1 d . . .
O1 O 0.4131(8) 0.5552(9) 0.9406(6) 0.067(3) Uani 1 1 d . . .
H1 H 0.3715 0.5814 0.9121 0.080 Uiso 1 1 calc R . .
C1 C 0.3144(13) 0.3078(11) 0.9769(9) 0.066(5) Uani 1 1 d . . .
C2 C 0.2732(14) 0.2868(14) 1.0247(10) 0.075(5) Uani 1 1 d . . .
C3 C 0.2297(16) 0.2634(16) 1.0833(12) 0.090(7) Uani 1 1 d . . .
C4 C 0.186(3) 0.185(2) 1.0791(19) 0.138(13) Uani 1 1 d . . .
H4 H 0.1901 0.1557 1.0396 0.166 Uiso 1 1 calc R . .
C5 C 0.140(4) 0.150(3) 1.1292(19) 0.20(3) Uani 1 1 d . . .
H5 H 0.1057 0.1040 1.1250 0.237 Uiso 1 1 calc R . .
C6 C 0.151(2) 0.196(4) 1.1867(19) 0.18(3) Uani 1 1 d . . .
H6 H 0.1261 0.1755 1.2247 0.217 Uiso 1 1 calc R . .
C7 C 0.196(2) 0.268(3) 1.193(2) 0.156(19) Uani 1 1 d . . .
H7 H 0.1987 0.2954 1.2337 0.187 Uiso 1 1 calc R . .
C8 C 0.233(2) 0.297(2) 1.1429(14) 0.112(11) Uani 1 1 d . . .
H8 H 0.2652 0.3448 1.1482 0.134 Uiso 1 1 calc R . .
C9 C 0.3026(12) 0.4233(14) 0.8704(8) 0.066(5) Uani 1 1 d . . .
C10 C 0.2559(19) 0.4732(15) 0.8457(11) 0.088(7) Uani 1 1 d . . .
C11 C 0.2034(17) 0.5395(17) 0.8187(17) 0.117(9) Uani 1 1 d GU . .
C12 C 0.163(2) 0.598(2) 0.8571(13) 0.154(14) Uani 1 1 d GU . .
H12 H 0.1667 0.5963 0.9028 0.184 Uiso 1 1 calc R . .
C13 C 0.1158(19) 0.6603(18) 0.8270(18) 0.21(2) Uani 1 1 d GU . .
H13 H 0.0886 0.6996 0.8526 0.252 Uiso 1 1 calc R . .
C14 C 0.110(2) 0.663(2) 0.7586(19) 0.157(16) Uani 1 1 d GU . .
H14 H 0.0785 0.7047 0.7384 0.188 Uiso 1 1 calc R . .
C15 C 0.151(3) 0.604(3) 0.7202(13) 1.18(16) Uani 1 1 d GU . .
H15 H 0.1465 0.6065 0.6744 1.417 Uiso 1 1 calc R . .
C16 C 0.197(3) 0.543(3) 0.7503(16) 0.32(5) Uani 1 1 d GU . .
H16 H 0.2246 0.5032 0.7246 0.381 Uiso 1 1 calc R . .
C17 C 0.4611(11) 0.3695(10) 0.8240(9) 0.061(4) Uani 1 1 d . . .
C18 C 0.5103(14) 0.3774(15) 0.7776(10) 0.079(6) Uani 1 1 d . . .
C19 C 0.5677(12) 0.3716(12) 0.7236(9) 0.075(5) Uani 1 1 d GU . .
C20 C 0.5837(15) 0.2926(10) 0.6990(12) 0.114(9) Uani 1 1 d GU . .
H20 H 0.5571 0.2467 0.7172 0.137 Uiso 1 1 calc R . .
C21 C 0.6395(17) 0.2822(14) 0.6473(14) 0.152(14) Uani 1 1 d GU . .
H21 H 0.6502 0.2294 0.6308 0.182 Uiso 1 1 calc R . .
C22 C 0.6793(17) 0.3508(19) 0.6202(13) 0.129(11) Uani 1 1 d GU . .
H22 H 0.7166 0.3439 0.5855 0.154 Uiso 1 1 calc R . .
C23 C 0.663(2) 0.4298(16) 0.6448(18) 0.64(11) Uani 1 1 d GU . .
H23 H 0.6899 0.4757 0.6266 0.764 Uiso 1 1 calc R . .
C24 C 0.607(2) 0.4402(10) 0.6965(16) 0.26(3) Uani 1 1 d GU . .
H24 H 0.5968 0.4930 0.7130 0.308 Uiso 1 1 calc R . .
C25 C 0.4674(12) 0.2515(11) 0.9293(10) 0.066(4) Uani 1 1 d . . .
C26 C 0.5124(13) 0.1904(12) 0.9491(9) 0.065(4) Uani 1 1 d . . .
C27 C 0.5575(11) 0.1216(8) 0.9600(8) 0.095(8) Uani 1 1 d G . .
C28 C 0.5759(16) 0.0953(11) 1.0237(8) 0.138(13) Uani 1 1 d G . .
H28 H 0.5582 0.1264 1.0598 0.166 Uiso 1 1 calc R . .
C29 C 0.6207(19) 0.0226(12) 1.0335(11) 0.153(16) Uani 1 1 d G . .
H29 H 0.6330 0.0049 1.0762 0.183 Uiso 1 1 calc R . .
C30 C 0.6471(16) -0.0238(11) 0.9796(15) 0.25(4) Uani 1 1 d G . .
H30 H 0.6771 -0.0725 0.9861 0.302 Uiso 1 1 calc R . .
C31 C 0.6288(15) 0.0025(11) 0.9159(13) 0.149(16) Uani 1 1 d G . .
H31 H 0.6464 -0.0286 0.8798 0.178 Uiso 1 1 calc R . .
C32 C 0.5840(13) 0.0752(10) 0.9061(8) 0.110(9) Uani 1 1 d G . .
H32 H 0.5717 0.0929 0.8635 0.132 Uiso 1 1 calc R . .

loop_
_atom_site_aniso_label
_atom_site_aniso_U_11
_atom_site_aniso_U_22
_atom_site_aniso_U_33
_atom_site_aniso_U_23
_atom_site_aniso_U_13
_atom_site_aniso_U_12
Pt1 0.0600(4) 0.0666(4) 0.0455(3) -0.0077(3) 0.0034(3) -0.0095(3)
Cd1 0.0761(12) 0.0633(10) 0.0445(8) 0.000 0.000 -0.0012(9)
Cd2 0.0554(6) 0.0638(6) 0.0564(6) -0.0042(6) 0.0063(6) -0.0010(5)
O1 0.064(7) 0.080(8) 0.057(7) -0.005(6) 0.002(6) 0.007(6)
C1 0.080(12) 0.057(9) 0.061(10) -0.001(8) 0.039(9) 0.001(8)
C2 0.076(12) 0.075(12) 0.072(13) 0.000(10) -0.015(10) 0.008(10)
C3 0.096(15) 0.098(16) 0.077(14) 0.046(13) 0.003(12) 0.032(13)
C4 0.16(3) 0.13(3) 0.12(2) 0.06(2) 0.03(2) -0.04(2)
C5 0.30(6) 0.20(4) 0.09(2) -0.02(2) 0.05(3) -0.18(5)
C6 0.10(2) 0.35(8) 0.09(2) 0.07(4) 0.007(18) -0.03(4)
C7 0.10(2) 0.17(3) 0.20(4) 0.10(3) 0.09(3) 0.05(2)
C8 0.13(2) 0.13(2) 0.077(16) 0.014(16) 0.026(17) 0.06(2)
C9 0.071(10) 0.099(14) 0.029(7) -0.003(8) 0.001(7) 0.004(10)
C10 0.124(19) 0.085(14) 0.054(10) 0.002(10) 0.005(11) 0.030(15)
C11 0.118(10) 0.118(10) 0.115(10) -0.003(5) -0.001(5) 0.004(5)
C12 0.153(15) 0.153(15) 0.155(15) 0.004(5) -0.003(5) 0.000(5)
C13 0.21(3) 0.21(3) 0.21(3) 0.000(5) 0.000(5) 0.000(5)
C14 0.156(16) 0.159(16) 0.157(16) 0.000(5) 0.000(5) 0.001(5)
C15 1.18(16) 1.18(16) 1.18(16) 0.000(5) 0.000(5) 0.000(5)
C16 0.32(5) 0.32(5) 0.32(5) 0.000(5) -0.001(5) 0.000(5)
C17 0.067(10) 0.052(8) 0.064(10) -0.025(7) 0.020(9) -0.018(7)
C18 0.076(12) 0.091(14) 0.071(11) -0.023(10) -0.008(10) -0.024(11)
C19 0.080(6) 0.076(6) 0.069(6) 0.005(4) 0.003(5) -0.004(5)
C20 0.114(10) 0.115(10) 0.113(10) -0.003(5) 0.002(5) -0.002(5)
C21 0.152(15) 0.151(15) 0.152(15) 0.000(5) 0.003(5) -0.001(5)
C22 0.129(12) 0.128(12) 0.129(12) 0.000(5) 0.004(5) 0.000(5)
C23 0.64(11) 0.64(11) 0.64(11) 0.000(5) 0.000(5) 0.000(5)
C24 0.26(3) 0.26(3) 0.26(3) -0.001(5) 0.001(5) 0.000(5)
C25 0.073(11) 0.056(9) 0.068(10) -0.005(8) -0.005(9) 0.009(9)
C26 0.070(11) 0.065(10) 0.060(10) -0.008(8) 0.000(9) -0.011(9)
C27 0.068(13) 0.061(11) 0.16(2) 0.008(14) 0.021(13) -0.003(11)
C28 0.19(4) 0.083(18) 0.15(3) 0.056(18) 0.00(3) 0.03(2)
C29 0.21(4) 0.067(16) 0.18(3) 0.033(19) -0.06(3) 0.01(2)
C30 0.19(5) 0.056(16) 0.51(12) 0.04(4) 0.13(7) 0.04(2)
C31 0.17(4) 0.09(2) 0.18(3) -0.03(2) 0.09(3) 0.01(2)
C32 0.13(2) 0.062(11) 0.13(2) -0.021(14) 0.069(19) 0.027(13)

loop_
_atom_type_symbol
_atom_type_description
_atom_type_scat_dispersion_real
_atom_type_scat_dispersion_imag
_atom_type_scat_source
C C 0.0033 0.0016 'International Tables Vol C Tables 4.2.6.8 and 6.1.1.4'
H H 0.0000 0.0000 'International Tables Vol C Tables 4.2.6.8 and 6.1.1.4'
O O 0.0106 0.0060 'International Tables Vol C Tables 4.2.6.8 and 6.1.1.4'
Cd Cd -0.8075 1.2024 'International Tables Vol C Tables 4.2.6.8 and 6.1.1.4'
Pt Pt -1.7033 8.3905 'International Tables Vol C Tables 4.2.6.8 and 6.1.1.4'

loop_
_geom_angle_atom_site_label_1
_geom_angle_atom_site_label_2
_geom_angle_atom_site_label_3
_geom_angle
_geom_angle_site_symmetry_1
_geom_angle_site_symmetry_3
_geom_angle_publ_flag
C9 Pt1 C1 91.0(8) . . ?
C9 Pt1 C17 91.1(8) . . ?
C1 Pt1 C17 177.9(8) . . ?
C9 Pt1 C25 177.2(8) . . ?
C1 Pt1 C25 87.7(8) . . ?
C17 Pt1 C25 90.2(8) . . ?
C9 Pt1 Cd2 64.3(5) . . ?
C1 Pt1 Cd2 58.5(5) . . ?
C17 Pt1 Cd2 122.8(4) . . ?
C25 Pt1 Cd2 117.0(6) . . ?
C9 Pt1 Cd1 77.8(6) . . ?
C1 Pt1 Cd1 133.9(6) . . ?
C17 Pt1 Cd1 47.0(4) . . ?
C25 Pt1 Cd1 104.9(6) . . ?
Cd2 Pt1 Cd1 76.70(4) . . ?
C9 Pt1 Cd2 136.7(5) . 4_657 ?
C1 Pt1 Cd2 86.6(7) . 4_657 ?
C17 Pt1 Cd2 92.1(6) . 4_657 ?
C25 Pt1 Cd2 45.8(5) . 4_657 ?
Cd2 Pt1 Cd2 78.07(4) . 4_657 ?
Cd1 Pt1 Cd2 73.34(3) . 4_657 ?
O1 Cd1 O1 96.6(7) 2_665 . ?
O1 Cd1 C17 115.9(5) 2_665 2_665 ?
O1 Cd1 C17 93.4(6) . 2_665 ?
O1 Cd1 C17 93.4(6) 2_665 . ?
O1 Cd1 C17 115.9(5) . . ?
C17 Cd1 C17 136.2(9) 2_665 . ?
O1 Cd1 C18 141.5(6) 2_665 2_665 ?
O1 Cd1 C18 96.8(6) . 2_665 ?
C17 Cd1 C18 27.3(6) 2_665 2_665 ?
C17 Cd1 C18 112.5(7) . 2_665 ?
O1 Cd1 C18 96.8(6) 2_665 . ?
O1 Cd1 C18 141.5(6) . . ?
C17 Cd1 C18 112.5(7) 2_665 . ?
C17 Cd1 C18 27.3(6) . . ?
C18 Cd1 C18 94.8(11) 2_665 . ?
O1 Cd1 Pt1 80.0(4) 2_665 2_665 ?
O1 Cd1 Pt1 84.4(4) . 2_665 ?
C17 Cd1 Pt1 38.4(4) 2_665 2_665 ?
C17 Cd1 Pt1 159.3(4) . 2_665 ?
C18 Cd1 Pt1 65.7(5) 2_665 2_665 ?
C18 Cd1 Pt1 133.5(5) . 2_665 ?
O1 Cd1 Pt1 84.4(4) 2_665 . ?
O1 Cd1 Pt1 80.0(4) . . ?
C17 Cd1 Pt1 159.3(4) 2_665 . ?
C17 Cd1 Pt1 38.4(4) . . ?
C18 Cd1 Pt1 133.5(5) 2_665 . ?
C18 Cd1 Pt1 65.7(5) . . ?
Pt1 Cd1 Pt1 156.48(6) 2_665 . ?
O1 Cd2 O1 94.3(7) 4_657 . ?
O1 Cd2 C25 104.9(6) 4_657 3_567 ?
O1 Cd2 C25 106.8(6) . 3_567 ?
O1 Cd2 C1 83.3(6) 4_657 . ?
O1 Cd2 C1 130.8(5) . . ?
C25 Cd2 C1 121.4(6) 3_567 . ?
O1 Cd2 C26 120.9(5) 4_657 3_567 ?
O1 Cd2 C26 124.9(5) . 3_567 ?
C25 Cd2 C26 29.3(6) 3_567 3_567 ?
C1 Cd2 C26 96.8(6) . 3_567 ?
O1 Cd2 C9 127.8(6) 4_657 . ?
O1 Cd2 C9 77.0(5) . . ?
C25 Cd2 C9 127.0(7) 3_567 . ?
C1 Cd2 C9 66.9(7) . . ?
C26 Cd2 C9 104.9(6) 3_567 . ?
O1 Cd2 Pt1 86.9(3) 4_657 . ?
O1 Cd2 Pt1 87.3(3) . . ?
C25 Cd2 Pt1 160.5(5) 3_567 . ?
C1 Cd2 Pt1 43.5(3) . . ?
C26 Cd2 Pt1 131.2(5) 3_567 . ?
C9 Cd2 Pt1 42.0(5) . . ?
O1 Cd2 Pt1 82.8(3) 4_657 3_567 ?
O1 Cd2 Pt1 77.8(3) . 3_567 ?
C25 Cd2 Pt1 38.3(5) 3_567 3_567 ?
C1 Cd2 Pt1 149.1(4) . 3_567 ?
C26 Cd2 Pt1 67.6(5) 3_567 3_567 ?
C9 Cd2 Pt1 141.3(5) . 3_567 ?
Pt1 Cd2 Pt1 161.16(5) . 3_567 ?
Cd1 O1 Cd2 118.2(6) . 3_567 ?
Cd1 O1 Cd2 113.8(6) . . ?
Cd2 O1 Cd2 114.8(5) 3_567 . ?
C2 C1 Pt1 177.7(19) . . ?
C2 C1 Cd2 102.5(14) . . ?
Pt1 C1 Cd2 78.0(6) . . ?
C1 C2 C3 176(2) . . ?
C8 C3 C2 129(3) . . ?
C8 C3 C4 116(3) . . ?
C2 C3 C4 115(3) . . ?
C5 C4 C3 125(4) . . ?
C6 C5 C4 109(3) . . ?
C5 C6 C7 127(4) . . ?
C8 C7 C6 119(5) . . ?
C7 C8 C3 124(4) . . ?
C10 C9 Pt1 172.8(16) . . ?
C10 C9 Cd2 112.2(15) . . ?
Pt1 C9 Cd2 73.7(5) . . ?
C9 C10 C11 175(3) . . ?
C12 C11 C16 120.0 . . ?
C12 C11 C10 124(2) . . ?
C16 C11 C10 116(2) . . ?
C13 C12 C11 120.0 . . ?
C14 C13 C12 120.0 . . ?
C13 C14 C15 120.0 . . ?
C14 C15 C16 120.0 . . ?
C15 C16 C11 120.0 . . ?
C18 C17 Pt1 172.2(18) . . ?
C18 C17 Cd1 91.3(12) . . ?
Pt1 C17 Cd1 94.6(6) . . ?
C17 C18 C19 170(2) . . ?
C17 C18 Cd1 61.4(11) . . ?
C19 C18 Cd1 127.1(14) . . ?
C20 C19 C24 120.0 . . ?
C20 C19 C18 116.9(16) . . ?
C24 C19 C18 123.1(16) . . ?
C21 C20 C19 120.0 . . ?
C22 C21 C20 120.0 . . ?
C21 C22 C23 120.0 . . ?
C22 C23 C24 120.0 . . ?
C23 C24 C19 120.0 . . ?
C26 C25 Pt1 174.3(17) . . ?
C26 C25 Cd2 87.6(12) . 4_657 ?
Pt1 C25 Cd2 96.0(7) . 4_657 ?
C25 C26 C27 170.8(19) . . ?
C25 C26 Cd2 63.1(11) . 4_657 ?
C27 C26 Cd2 124.8(13) . 4_657 ?
C26 C27 C28 121.4(13) . . ?
C26 C27 C32 118.6(13) . . ?
C28 C27 C32 120.0 . . ?
C29 C28 C27 120.0 . . ?
C30 C29 C28 120.0 . . ?
C29 C30 C31 120.0 . . ?
C32 C31 C30 120.0 . . ?
C31 C32 C27 120.0 . . ?

loop_
_geom_bond_atom_site_label_1
_geom_bond_atom_site_label_2
_geom_bond_distance
_geom_bond_site_symmetry_2
_geom_bond_publ_flag
Pt1 C9 1.99(2) . ?
Pt1 C1 2.010(15) . ?
Pt1 C17 2.010(16) . ?
Pt1 C25 2.025(19) . ?
Pt1 Cd2 2.8570(14) . ?
Pt1 Cd1 3.2234(8) . ?
Pt1 Cd2 3.2509(15) 4_657 ?
Cd1 O1 2.221(12) 2_665 ?
Cd1 O1 2.221(12) . ?
Cd1 C17 2.364(15) 2_665 ?
Cd1 C17 2.364(15) . ?
Cd1 C18 2.69(2) 2_665 ?
Cd1 C18 2.69(2) . ?
Cd1 Pt1 3.2234(8) 2_665 ?
Cd2 O1 2.285(13) 4_657 ?
Cd2 O1 2.297(14) . ?
Cd2 C25 2.342(19) 3_567 ?
Cd2 C1 2.489(18) . ?
Cd2 C26 2.624(19) 3_567 ?
Cd2 C9 2.681(16) . ?
Cd2 Pt1 3.2509(14) 3_567 ?
O1 Cd2 2.285(13) 3_567 ?
C1 C2 1.22(3) . ?
C2 C3 1.43(3) . ?
C3 C8 1.32(4) . ?
C3 C4 1.45(5) . ?
C4 C5 1.38(5) . ?
C5 C6 1.39(6) . ?
C6 C7 1.37(8) . ?
C7 C8 1.27(4) . ?
C9 C10 1.21(3) . ?
C10 C11 1.47(4) . ?
C11 C12 1.3900 . ?
C11 C16 1.3900 . ?
C12 C13 1.3900 . ?
C13 C14 1.3900 . ?
C14 C15 1.3900 . ?
C15 C16 1.3900 . ?
C17 C18 1.24(3) . ?
C18 C19 1.43(3) . ?
C19 C20 1.3900 . ?
C19 C24 1.3900 . ?
C20 C21 1.3900 . ?
C21 C22 1.3900 . ?
C22 C23 1.3900 . ?
C23 C24 1.3900 . ?
C25 C26 1.29(3) . ?
C25 Cd2 2.342(19) 4_657 ?
C26 C27 1.34(2) . ?
C26 Cd2 2.624(19) 4_657 ?
C27 C28 1.3900 . ?
C27 C32 1.3900 . ?
C28 C29 1.3900 . ?
C29 C30 1.3900 . ?
C30 C31 1.3900 . ?
C31 C32 1.3900 . ?
